data_4315291
loop_
_publ_author_name
'Peter Nockemann'
'Rik Van Deun'
'Ben Thijs'
'Diederik Huys'
'Evert Vanecht'
'Kristof Van Hecke'
'Luc Van Meervelt'
'Koen Binnemans'

_publ_section_title
;
 Uranyl Complexes of Carboxyl-Functionalized Ionic Liquids
;
_journal_name_full 'Inorganic Chemistry'
_journal_page_first 3351
_journal_page_last 3360
_journal_paper_doi 10.1021/ic902406h
_journal_volume 49
_journal_year 2010
_chemical_formula_moiety 'C18 H24 N6 O8 U, 2(C2 F6 N O4 S2)'
_chemical_formula_sum 'C22 H24 F12 N8 O16 S4 U'
_chemical_formula_weight 1250.80
_chemical_name_systematic
; 
 ? 
;
_space_group_IT_number 14
_symmetry_cell_setting monoclinic
_symmetry_space_group_name_Hall '-P 2ybc'
_symmetry_space_group_name_H-M 'P 1 21/c 1'
_atom_sites_solution_hydrogens geom
_atom_sites_solution_primary direct
_atom_sites_solution_secondary difmap
_audit_creation_method SHELXL-97
_cell_angle_alpha 90.00
_cell_angle_beta 104.927(8)
_cell_angle_gamma 90.00
_cell_formula_units_Z 4
_cell_length_a 16.834(3)
_cell_length_b 27.155(3)
_cell_length_c 9.5097(15)
_cell_measurement_reflns_used 7991
_cell_measurement_temperature 293(2)
_cell_measurement_theta_max 70.39
_cell_measurement_theta_min 2.71
_cell_volume 4200.4(11)
_computing_cell_refinement 'Bruker SAINT'
_computing_data_collection 'Bruker SMART'
_computing_data_reduction 'Bruker SAINT'
_computing_publication_material Platon
_computing_structure_refinement 'SHELXL-97 (Sheldrick, 1997)'
_computing_structure_solution 'SHELXS-97 (Sheldrick, 1990)'
_diffrn_ambient_temperature 293(2)
_diffrn_measured_fraction_theta_full 0.988
_diffrn_measured_fraction_theta_max 0.988
_diffrn_measurement_device_type 'SMART 6000'
_diffrn_measurement_method '\w and \f scans'
_diffrn_radiation_monochromator 'crossed G\"obel mirrors'
_diffrn_radiation_source 'fine-focus sealed tube'
_diffrn_radiation_type CuK\a
_diffrn_radiation_wavelength 1.54178
_diffrn_reflns_av_R_equivalents 0.0000
_diffrn_reflns_av_sigmaI/netI 0.1097
_diffrn_reflns_limit_h_max 19
_diffrn_reflns_limit_h_min -20
_diffrn_reflns_limit_k_max 32
_diffrn_reflns_limit_k_min 0
_diffrn_reflns_limit_l_max 11
_diffrn_reflns_limit_l_min 0
_diffrn_reflns_number 31455
_diffrn_reflns_theta_full 66.59
_diffrn_reflns_theta_max 66.59
_diffrn_reflns_theta_min 2.72
_exptl_absorpt_coefficient_mu 13.912
_exptl_absorpt_correction_T_max 0.251
_exptl_absorpt_correction_T_min 0.016
_exptl_absorpt_correction_type refdelf
_exptl_absorpt_process_details Platon
_exptl_crystal_colour yellow
_exptl_crystal_density_diffrn 1.978
_exptl_crystal_density_method 'not measured'
_exptl_crystal_description block
_exptl_crystal_F_000 2416
_exptl_crystal_size_max 0.3
_exptl_crystal_size_mid 0.2
_exptl_crystal_size_min 0.1
_refine_diff_density_max 2.318
_refine_diff_density_min -2.465
_refine_diff_density_rms 0.213
_refine_ls_extinction_method none
_refine_ls_goodness_of_fit_ref 1.042
_refine_ls_hydrogen_treatment constr
_refine_ls_matrix_type full
_refine_ls_number_parameters 708
_refine_ls_number_reflns 7332
_refine_ls_number_restraints 969
_refine_ls_restrained_S_all 1.036
_refine_ls_R_factor_all 0.0969
_refine_ls_R_factor_gt 0.0693
_refine_ls_shift/su_max 0.000
_refine_ls_shift/su_mean 0.000
_refine_ls_structure_factor_coef Fsqd
_refine_ls_weighting_details 'calc w=1/[\s^2^(Fo^2^)+(0.0885P)^2^+20.9620P] where P=(Fo^2^+2Fc^2^)/3'
_refine_ls_weighting_scheme calc
_refine_ls_wR_factor_gt 0.1699
_refine_ls_wR_factor_ref 0.1848
_reflns_number_gt 5250
_reflns_number_total 7332
_reflns_threshold_expression >2sigma(I)
_cod_data_source_file ic902406h_si_001.cif
_cod_data_source_block wg181
_cod_original_cell_volume 4200.5(11)
_cod_original_sg_symbol_H-M 'P 21/c'
_cod_database_code 4315291

loop_
_symmetry_equiv_pos_as_xyz
'x, y, z'
'-x, y+1/2, -z+1/2'
'-x, -y, -z'
'x, -y-1/2, z-1/2'

loop_
_atom_site_label
_atom_site_type_symbol
_atom_site_fract_x
_atom_site_fract_y
_atom_site_fract_z
_atom_site_U_iso_or_equiv
_atom_site_adp_type
_atom_site_occupancy
_atom_site_symmetry_multiplicity
_atom_site_calc_flag
_atom_site_refinement_flags
_atom_site_disorder_assembly
_atom_site_disorder_group
C1 C 0.6838(9) 0.3101(6) 0.4699(14) 0.0424(19) Uani 1 1 d U . .
C2 C 0.7326(9) 0.2827(6) 0.3816(15) 0.045(2) Uani 1 1 d U . .
H2A H 0.7719 0.2614 0.4461 0.054 Uiso 1 1 calc R . .
H2B H 0.6953 0.2620 0.3113 0.054 Uiso 1 1 calc R . .
C3 C 0.7574(11) 0.3215(7) 0.1554(16) 0.056(3) Uani 1 1 d U . .
H3 H 0.7152 0.3061 0.0870 0.067 Uiso 1 1 calc R . .
C4 C 0.8085(11) 0.3530(7) 0.1292(17) 0.063(3) Uani 1 1 d U . .
H4 H 0.8100 0.3642 0.0375 0.076 Uiso 1 1 calc R . .
C5 C 0.8397(11) 0.3446(7) 0.3618(17) 0.061(3) Uani 1 1 d U . .
H5 H 0.8646 0.3484 0.4605 0.073 Uiso 1 1 calc R . .
C6 C 0.9279(14) 0.4029(9) 0.277(2) 0.107(7) Uani 1 1 d U . .
H6A H 0.9062 0.4357 0.2684 0.160 Uiso 1 1 calc R . .
H6B H 0.9569 0.3976 0.2033 0.160 Uiso 1 1 calc R . .
H6C H 0.9650 0.3985 0.3712 0.160 Uiso 1 1 calc R . .
C7 C 0.6025(12) 0.4627(6) 0.6779(16) 0.056(2) Uani 1 1 d U . .
C8 C 0.6068(12) 0.5200(6) 0.6854(18) 0.067(3) Uani 1 1 d U . .
H8A H 0.6631 0.5306 0.7258 0.081 Uiso 1 1 calc R . .
H8B H 0.5876 0.5338 0.5885 0.081 Uiso 1 1 calc R . .
C9 C 0.5867(12) 0.5432(6) 0.9305(16) 0.057(3) Uani 1 1 d U . .
H9 H 0.6407 0.5372 0.9823 0.069 Uiso 1 1 calc R . .
C10 C 0.5242(11) 0.5589(5) 0.9852(16) 0.051(3) Uani 1 1 d U . .
H10 H 0.5269 0.5665 1.0817 0.061 Uiso 1 1 calc R . .
C11 C 0.4755(13) 0.5482(6) 0.7483(17) 0.060(3) Uani 1 1 d U . .
H11 H 0.4397 0.5465 0.6559 0.072 Uiso 1 1 calc R . .
C12 C 0.3742(12) 0.5774(7) 0.8744(18) 0.065(4) Uani 1 1 d U . .
H12A H 0.3768 0.6111 0.9059 0.097 Uiso 1 1 calc R . .
H12B H 0.3554 0.5572 0.9422 0.097 Uiso 1 1 calc R . .
H12C H 0.3367 0.5746 0.7798 0.097 Uiso 1 1 calc R . .
C13 C 0.5206(9) 0.3025(5) 0.8333(14) 0.0423(19) Uani 1 1 d U . .
C14 C 0.4754(9) 0.2720(5) 0.9192(15) 0.045(2) Uani 1 1 d U . .
H14A H 0.4368 0.2507 0.8530 0.054 Uiso 1 1 calc R . .
H14B H 0.5146 0.2511 0.9857 0.054 Uiso 1 1 calc R . .
C15 C 0.4613(9) 0.3193(5) 1.1412(14) 0.040(2) Uani 1 1 d U . .
H15 H 0.5154 0.3170 1.1970 0.048 Uiso 1 1 calc R . .
C16 C 0.4005(9) 0.3402(5) 1.1809(15) 0.042(2) Uani 1 1 d U . .
H16 H 0.4033 0.3542 1.2713 0.050 Uiso 1 1 calc R . .
C17 C 0.3527(9) 0.3134(6) 0.9587(14) 0.043(2) Uani 1 1 d U . .
H17 H 0.3175 0.3060 0.8685 0.052 Uiso 1 1 calc R . .
C18 C 0.2460(9) 0.3577(7) 1.0580(17) 0.059(4) Uani 1 1 d U . .
H18A H 0.2498 0.3910 1.0929 0.089 Uiso 1 1 calc R . .
H18B H 0.2207 0.3375 1.1174 0.089 Uiso 1 1 calc R . .
H18C H 0.2133 0.3568 0.9591 0.089 Uiso 1 1 calc R . .
C19 C 1.0069(7) 0.2839(6) 0.8037(19) 0.200(7) Uani 1 1 d DU . .
C20 C 1.0195(8) 0.4362(7) 0.8459(19) 0.258(9) Uani 1 1 d DU . .
N1 N 0.7768(8) 0.3147(5) 0.3044(12) 0.049(2) Uani 1 1 d U . .
N2 N 0.8601(9) 0.3673(6) 0.2573(15) 0.066(3) Uani 1 1 d U . .
N3 N 0.5534(10) 0.5378(5) 0.7802(13) 0.059(2) Uani 1 1 d U . .
N4 N 0.4552(9) 0.5613(4) 0.8675(12) 0.052(2) Uani 1 1 d U . .
N5 N 0.4311(7) 0.3011(4) 1.0019(11) 0.0397(19) Uani 1 1 d U . .
N6 N 0.3320(7) 0.3381(5) 1.0655(12) 0.041(2) Uani 1 1 d U . .
N7 N 0.9321(13) 0.3646(3) 0.8733(14) 0.120(3) Uani 1 1 d DU . .
O1 O 0.6495(6) 0.2849(4) 0.5490(9) 0.0437(17) Uani 1 1 d U . .
O2 O 0.6773(6) 0.3558(4) 0.4649(10) 0.0454(18) Uani 1 1 d U . .
O3 O 0.6300(8) 0.4424(4) 0.5813(10) 0.054(2) Uani 1 1 d U . .
O4 O 0.5741(7) 0.4380(4) 0.7615(10) 0.053(2) Uani 1 1 d U . .
O5 O 0.5253(7) 0.3494(3) 0.8433(10) 0.0452(18) Uani 1 1 d U . .
O6 O 0.5565(6) 0.2811(3) 0.7494(9) 0.0424(17) Uani 1 1 d U . .
O7 O 0.6911(6) 0.3570(4) 0.7967(9) 0.0454(16) Uani 1 1 d U . .
O8 O 0.5124(6) 0.3605(4) 0.5171(10) 0.0473(17) Uani 1 1 d U . .
O9 O 0.8564(8) 0.3057(6) 0.6772(11) 0.116(5) Uani 1 1 d DU . .
O10 O 0.8918(11) 0.2839(6) 0.9322(14) 0.138(5) Uani 1 1 d DU . .
O11 O 0.8958(14) 0.4114(7) 0.6348(11) 0.198(7) Uani 1 1 d DU . .
O12 O 0.8707(12) 0.4473(7) 0.857(2) 0.201(7) Uani 1 1 d DU . .
F1 F 1.0635(9) 0.2949(8) 0.923(2) 0.242(9) Uani 1 1 d DU . .
F2 F 0.9968(11) 0.2361(6) 0.793(3) 0.233(8) Uani 1 1 d DU . .
F3 F 1.0258(11) 0.3016(9) 0.688(2) 0.254(8) Uani 1 1 d DU . .
F4 F 1.0686(11) 0.4082(8) 0.795(3) 0.279(9) Uani 1 1 d DU . .
F5 F 1.0162(14) 0.4818(7) 0.798(3) 0.291(10) Uani 1 1 d DU . .
F6 F 1.0445(14) 0.4362(10) 0.9888(18) 0.292(10) Uani 1 1 d DU . .
S1 S 0.9104(3) 0.3114(2) 0.8149(5) 0.0775(13) Uani 1 1 d DU . .
S2 S 0.9143(6) 0.4137(3) 0.7882(8) 0.143(3) Uani 1 1 d DU . .
U1 U 0.60269(3) 0.358794(15) 0.65738(4) 0.02876(16) Uani 1 1 d U . .
S3A S 0.2989(6) 0.3209(3) 0.5117(9) 0.0606(19) Uani 0.527(7) 1 d PDU A 1
S4A S 0.3102(5) 0.4173(3) 0.6244(9) 0.0649(19) Uani 0.527(7) 1 d PDU A 1
N8A N 0.3003(17) 0.3784(4) 0.4999(15) 0.065(3) Uani 0.527(7) 1 d PDU A 1
O13A O 0.3462(13) 0.3031(9) 0.6481(15) 0.071(5) Uani 0.527(7) 1 d PDU A 1
O14A O 0.3092(12) 0.2991(7) 0.3813(14) 0.075(5) Uani 0.527(7) 1 d PDU A 1
O15A O 0.3776(12) 0.4492(9) 0.626(3) 0.083(5) Uani 0.527(7) 1 d PDU A 1
O16A O 0.2995(13) 0.3986(8) 0.7572(14) 0.077(4) Uani 0.527(7) 1 d PDU A 1
C21A C 0.2205(10) 0.4568(7) 0.553(2) 0.095(3) Uani 0.527(7) 1 d PDU A 1
F7A F 0.2267(16) 0.4771(10) 0.430(2) 0.105(5) Uani 0.527(7) 1 d PDU A 1
F8A F 0.1515(13) 0.4314(8) 0.528(3) 0.104(5) Uani 0.527(7) 1 d PDU A 1
F9A F 0.2163(17) 0.4936(9) 0.642(2) 0.118(5) Uani 0.527(7) 1 d PDU A 1
C22A C 0.1930(8) 0.3049(8) 0.512(2) 0.102(4) Uani 0.527(7) 1 d PDU A 1
F10A F 0.1389(16) 0.3225(9) 0.397(2) 0.119(5) Uani 0.527(7) 1 d PDU A 1
F11A F 0.1857(16) 0.2564(8) 0.510(3) 0.123(6) Uani 0.527(7) 1 d PDU A 1
F12A F 0.1766(15) 0.3218(10) 0.631(2) 0.122(5) Uani 0.527(7) 1 d PDU A 1
S3B S 0.2944(6) 0.3469(4) 0.5345(10) 0.063(2) Uani 0.473(7) 1 d PDU A 2
S4B S 0.2848(7) 0.4370(4) 0.6752(10) 0.072(2) Uani 0.473(7) 1 d PDU A 2
N8B N 0.2701(18) 0.3803(6) 0.651(2) 0.068(3) Uani 0.473(7) 1 d PDU A 2
O14B O 0.3093(13) 0.3731(9) 0.415(2) 0.070(5) Uani 0.473(7) 1 d PDU A 2
O16B O 0.2684(17) 0.4487(11) 0.811(2) 0.087(5) Uani 0.473(7) 1 d PDU A 2
O13B O 0.3479(14) 0.3088(8) 0.604(3) 0.074(5) Uani 0.473(7) 1 d PDU A 2
C22B C 0.1952(9) 0.3164(8) 0.461(2) 0.095(4) Uani 0.473(7) 1 d PDU A 2
F10B F 0.1995(16) 0.2837(10) 0.361(3) 0.111(5) Uani 0.473(7) 1 d PDU A 2
F11B F 0.1671(18) 0.2936(11) 0.562(3) 0.118(5) Uani 0.473(7) 1 d PDU A 2
F12B F 0.1399(17) 0.3498(9) 0.400(3) 0.123(6) Uani 0.473(7) 1 d PDU A 2
O15B O 0.3612(14) 0.4522(14) 0.652(4) 0.080(5) Uani 0.473(7) 1 d PDU A 2
C21B C 0.2038(11) 0.4700(7) 0.5435(18) 0.101(4) Uani 0.473(7) 1 d PDU A 2
F7B F 0.1319(11) 0.4570(11) 0.562(3) 0.115(5) Uani 0.473(7) 1 d PDU A 2
F8B F 0.2056(18) 0.4598(10) 0.4091(17) 0.105(6) Uani 0.473(7) 1 d PDU A 2
F9B F 0.2113(16) 0.5179(7) 0.565(3) 0.114(5) Uani 0.473(7) 1 d PDU A 2

loop_
_atom_site_aniso_label
_atom_site_aniso_U_11
_atom_site_aniso_U_22
_atom_site_aniso_U_33
_atom_site_aniso_U_23
_atom_site_aniso_U_13
_atom_site_aniso_U_12
C1 0.053(5) 0.042(4) 0.036(4) -0.001(3) 0.020(3) 0.004(4)
C2 0.048(6) 0.049(5) 0.043(5) -0.005(4) 0.021(4) 0.003(4)
C3 0.063(6) 0.069(7) 0.038(4) -0.005(5) 0.015(5) -0.007(5)
C4 0.073(7) 0.081(8) 0.041(4) 0.000(5) 0.024(5) -0.011(6)
C5 0.062(6) 0.077(7) 0.042(4) 0.003(5) 0.011(5) -0.017(5)
C6 0.098(13) 0.130(16) 0.093(12) 0.006(11) 0.026(10) -0.059(10)
C7 0.100(6) 0.033(2) 0.048(5) 0.000(3) 0.039(4) 0.001(4)
C8 0.117(7) 0.034(3) 0.062(5) -0.007(5) 0.044(5) -0.008(6)
C9 0.095(6) 0.033(6) 0.049(4) 0.002(5) 0.027(4) 0.007(6)
C10 0.087(6) 0.028(5) 0.040(4) 0.006(5) 0.020(4) 0.009(5)
C11 0.107(6) 0.035(6) 0.041(4) 0.002(5) 0.024(4) 0.000(6)
C12 0.090(7) 0.045(8) 0.057(8) 0.002(7) 0.014(6) 0.013(8)
C13 0.057(5) 0.036(3) 0.039(4) -0.002(3) 0.023(3) 0.000(4)
C14 0.057(5) 0.038(5) 0.045(5) 0.002(4) 0.024(4) 0.000(4)
C15 0.045(4) 0.043(6) 0.030(4) 0.005(4) 0.006(4) 0.006(5)
C16 0.050(5) 0.042(6) 0.032(4) 0.007(4) 0.009(4) 0.009(5)
C17 0.048(5) 0.049(6) 0.032(4) 0.006(4) 0.008(4) 0.003(5)
C18 0.046(6) 0.092(11) 0.041(7) 0.015(8) 0.013(5) 0.021(7)
C19 0.081(8) 0.216(15) 0.305(19) -0.051(16) 0.055(8) 0.009(11)
C20 0.261(11) 0.246(19) 0.260(17) 0.037(18) 0.053(12) -0.134(12)
N1 0.052(5) 0.061(6) 0.038(4) -0.004(4) 0.020(4) -0.004(4)
N2 0.066(6) 0.085(7) 0.049(5) 0.002(5) 0.021(5) -0.021(5)
N3 0.108(6) 0.029(4) 0.048(4) -0.002(4) 0.033(4) -0.001(5)
N4 0.091(6) 0.028(5) 0.038(4) 0.006(4) 0.020(4) 0.002(5)
N5 0.049(4) 0.039(5) 0.033(4) 0.006(4) 0.015(3) 0.002(4)
N6 0.045(4) 0.049(5) 0.032(4) 0.013(4) 0.015(3) 0.008(4)
N7 0.157(8) 0.100(5) 0.091(6) -0.011(4) 0.009(7) -0.030(5)
O1 0.057(5) 0.038(3) 0.042(4) -0.004(3) 0.024(3) 0.002(3)
O2 0.060(5) 0.043(3) 0.041(4) 0.003(4) 0.026(3) 0.008(4)
O3 0.093(6) 0.036(2) 0.044(4) 0.002(3) 0.038(4) 0.001(4)
O4 0.087(6) 0.035(3) 0.047(5) -0.004(3) 0.037(4) -0.001(4)
O5 0.066(5) 0.037(3) 0.040(4) -0.004(3) 0.027(3) -0.003(4)
O6 0.057(5) 0.035(3) 0.042(4) -0.003(3) 0.023(3) -0.002(3)
O7 0.058(4) 0.047(4) 0.029(3) 0.001(3) 0.007(3) -0.008(3)
O8 0.055(4) 0.055(5) 0.031(3) -0.002(3) 0.010(3) 0.009(3)
O9 0.114(9) 0.126(12) 0.089(6) -0.016(7) -0.010(7) -0.019(9)
O10 0.162(12) 0.138(10) 0.114(8) 0.032(9) 0.038(8) -0.036(11)
O11 0.326(17) 0.153(15) 0.110(6) 0.018(7) 0.046(10) -0.019(14)
O12 0.299(13) 0.111(11) 0.184(13) -0.045(11) 0.044(13) 0.007(11)
F1 0.084(8) 0.234(18) 0.37(2) -0.039(17) -0.012(11) 0.034(12)
F2 0.129(13) 0.198(14) 0.35(2) -0.056(16) 0.019(13) 0.067(10)
F3 0.139(13) 0.31(2) 0.354(19) -0.067(19) 0.144(11) -0.006(15)
F4 0.218(11) 0.28(2) 0.33(2) 0.07(2) 0.064(16) -0.106(15)
F5 0.329(19) 0.236(19) 0.30(2) 0.030(18) 0.076(18) -0.146(13)
F6 0.268(17) 0.29(2) 0.267(16) 0.022(18) -0.021(12) -0.146(17)
S1 0.075(3) 0.084(3) 0.067(3) 0.003(2) 0.006(2) -0.012(3)
S2 0.220(7) 0.092(4) 0.112(4) -0.009(4) 0.034(5) -0.032(5)
U1 0.0336(2) 0.0308(2) 0.0197(2) -0.00038(19) 0.00301(15) 0.0018(2)
S3A 0.059(3) 0.074(5) 0.044(3) 0.003(4) 0.004(3) -0.003(4)
S4A 0.070(4) 0.070(4) 0.051(4) 0.010(3) 0.009(3) -0.004(3)
N8A 0.067(5) 0.078(5) 0.046(5) 0.010(4) 0.008(5) -0.002(4)
O13A 0.082(7) 0.086(9) 0.043(6) 0.017(7) 0.013(7) 0.000(9)
O14A 0.090(12) 0.087(10) 0.043(6) 0.008(8) 0.005(8) 0.017(12)
O15A 0.083(7) 0.086(11) 0.076(11) 0.008(9) 0.016(9) -0.020(7)
O16A 0.093(9) 0.085(9) 0.052(6) 0.007(5) 0.017(7) -0.013(8)
C21A 0.093(6) 0.106(7) 0.079(6) 0.005(5) 0.007(6) 0.026(5)
F7A 0.099(11) 0.114(12) 0.084(8) 0.024(7) -0.006(8) 0.029(9)
F8A 0.079(6) 0.123(12) 0.108(10) -0.004(9) 0.020(8) 0.033(7)
F9A 0.127(11) 0.111(10) 0.106(9) -0.005(8) 0.011(10) 0.039(8)
C22A 0.072(5) 0.113(9) 0.119(9) -0.020(8) 0.022(6) -0.031(7)
F10A 0.065(6) 0.121(12) 0.151(9) -0.028(10) -0.007(8) -0.024(10)
F11A 0.094(10) 0.114(9) 0.156(13) -0.015(9) 0.023(10) -0.041(8)
F12A 0.090(10) 0.146(14) 0.147(10) -0.030(10) 0.062(8) -0.052(11)
S3B 0.060(4) 0.085(5) 0.042(4) 0.006(4) 0.010(3) -0.003(4)
S4B 0.078(5) 0.085(5) 0.050(4) 0.006(4) 0.011(4) 0.002(4)
N8B 0.071(5) 0.085(5) 0.045(5) 0.005(4) 0.012(4) -0.003(4)
O14B 0.071(10) 0.092(12) 0.048(8) 0.012(7) 0.015(8) 0.005(8)
O16B 0.110(12) 0.093(11) 0.060(6) -0.007(7) 0.025(7) -0.004(12)
O13B 0.082(8) 0.086(9) 0.046(9) 0.006(7) 0.005(8) 0.005(7)
C22B 0.072(5) 0.103(8) 0.102(8) -0.016(6) 0.008(6) -0.022(6)
F10B 0.090(10) 0.119(11) 0.117(10) -0.033(8) 0.014(8) -0.030(8)
F11B 0.096(9) 0.127(12) 0.136(10) -0.028(9) 0.040(8) -0.049(9)
F12B 0.069(8) 0.116(13) 0.157(13) -0.026(9) -0.021(10) -0.019(10)
O15B 0.079(6) 0.089(10) 0.068(10) -0.002(10) 0.012(7) -0.011(7)
C21B 0.098(7) 0.112(8) 0.083(6) 0.010(7) 0.004(7) 0.031(7)
F7B 0.090(7) 0.133(12) 0.109(11) -0.002(11) 0.005(8) 0.031(9)
F8B 0.104(12) 0.120(12) 0.074(6) 0.016(8) -0.009(8) 0.030(11)
F9B 0.123(11) 0.111(8) 0.096(11) 0.015(8) 0.007(11) 0.036(8)

loop_
_atom_type_symbol
_atom_type_description
_atom_type_scat_dispersion_real
_atom_type_scat_dispersion_imag
_atom_type_scat_source
C C 0.0181 0.0091 'International Tables Vol C Tables 4.2.6.8 and 6.1.1.4'
H H 0.0000 0.0000 'International Tables Vol C Tables 4.2.6.8 and 6.1.1.4'
N N 0.0311 0.0180 'International Tables Vol C Tables 4.2.6.8 and 6.1.1.4'
O O 0.0492 0.0322 'International Tables Vol C Tables 4.2.6.8 and 6.1.1.4'
F F 0.0727 0.0534 'International Tables Vol C Tables 4.2.6.8 and 6.1.1.4'
S S 0.3331 0.5567 'International Tables Vol C Tables 4.2.6.8 and 6.1.1.4'
U U -4.3638 13.4090 'International Tables Vol C Tables 4.2.6.8 and 6.1.1.4'

loop_
_geom_angle_atom_site_label_1
_geom_angle_atom_site_label_2
_geom_angle_atom_site_label_3
_geom_angle
_geom_angle_site_symmetry_1
_geom_angle_site_symmetry_3
_geom_angle_publ_flag
O2 C1 O1 120.9(13) . . ?
O2 C1 C2 121.6(13) . . ?
O1 C1 C2 117.5(13) . . ?
O2 C1 U1 60.5(7) . . ?
O1 C1 U1 60.6(7) . . ?
C2 C1 U1 175.0(10) . . ?
N1 C2 C1 114.0(13) . . ?
N1 C2 H2A 108.8 . . ?
C1 C2 H2A 108.8 . . ?
N1 C2 H2B 108.8 . . ?
C1 C2 H2B 108.8 . . ?
H2A C2 H2B 107.7 . . ?
C4 C3 N1 107.2(15) . . ?
C4 C3 H3 126.4 . . ?
N1 C3 H3 126.4 . . ?
C3 C4 N2 108.8(15) . . ?
C3 C4 H4 125.6 . . ?
N2 C4 H4 125.6 . . ?
N2 C5 N1 108.5(14) . . ?
N2 C5 H5 125.8 . . ?
N1 C5 H5 125.8 . . ?
N2 C6 H6A 109.5 . . ?
N2 C6 H6B 109.5 . . ?
H6A C6 H6B 109.5 . . ?
N2 C6 H6C 109.5 . . ?
H6A C6 H6C 109.5 . . ?
H6B C6 H6C 109.5 . . ?
O4 C7 O3 120.7(14) . . ?
O4 C7 C8 122.4(14) . . ?
O3 C7 C8 116.8(13) . . ?
O4 C7 U1 60.5(8) . . ?
O3 C7 U1 60.3(8) . . ?
C8 C7 U1 176.7(12) . . ?
N3 C8 C7 108.7(13) . . ?
N3 C8 H8A 110.0 . . ?
C7 C8 H8A 110.0 . . ?
N3 C8 H8B 110.0 . . ?
C7 C8 H8B 110.0 . . ?
H8A C8 H8B 108.3 . . ?
C10 C9 N3 106.1(16) . . ?
C10 C9 H9 126.9 . . ?
N3 C9 H9 126.9 . . ?
C9 C10 N4 106.0(14) . . ?
C9 C10 H10 127.0 . . ?
N4 C10 H10 127.0 . . ?
N3 C11 N4 109.2(15) . . ?
N3 C11 H11 125.4 . . ?
N4 C11 H11 125.4 . . ?
N4 C12 H12A 109.5 . . ?
N4 C12 H12B 109.5 . . ?
H12A C12 H12B 109.5 . . ?
N4 C12 H12C 109.5 . . ?
H12A C12 H12C 109.5 . . ?
H12B C12 H12C 109.5 . . ?
O6 C13 O5 118.4(13) . . ?
O6 C13 C14 118.9(13) . . ?
O5 C13 C14 122.7(12) . . ?
O6 C13 U1 59.6(7) . . ?
O5 C13 U1 58.9(7) . . ?
C14 C13 U1 177.4(10) . . ?
N5 C14 C13 113.4(12) . . ?
N5 C14 H14A 108.9 . . ?
C13 C14 H14A 108.9 . . ?
N5 C14 H14B 108.9 . . ?
C13 C14 H14B 108.9 . . ?
H14A C14 H14B 107.7 . . ?
C16 C15 N5 108.0(13) . . ?
C16 C15 H15 126.0 . . ?
N5 C15 H15 126.0 . . ?
C15 C16 N6 108.0(12) . . ?
C15 C16 H16 126.0 . . ?
N6 C16 H16 126.0 . . ?
N5 C17 N6 109.0(12) . . ?
N5 C17 H17 125.5 . . ?
N6 C17 H17 125.5 . . ?
N6 C18 H18A 109.5 . . ?
N6 C18 H18B 109.5 . . ?
H18A C18 H18B 109.5 . . ?
N6 C18 H18C 109.5 . . ?
H18A C18 H18C 109.5 . . ?
H18B C18 H18C 109.5 . . ?
F1 C19 F3 111.2(13) . . ?
F1 C19 F2 109.9(13) . . ?
F3 C19 F2 110.9(14) . . ?
F1 C19 S1 108.5(10) . . ?
F3 C19 S1 108.2(10) . . ?
F2 C19 S1 108.0(10) . . ?
F4 C20 F6 108.8(14) . . ?
F4 C20 F5 113.0(15) . . ?
F6 C20 F5 109.3(14) . . ?
F4 C20 S2 110.7(12) . . ?
F6 C20 S2 109.9(11) . . ?
F5 C20 S2 105.2(11) . . ?
C5 N1 C3 106.9(14) . . ?
C5 N1 C2 127.6(12) . . ?
C3 N1 C2 125.4(13) . . ?
C5 N2 C4 108.6(15) . . ?
C5 N2 C6 124.7(16) . . ?
C4 N2 C6 126.7(16) . . ?
C11 N3 C9 109.3(15) . . ?
C11 N3 C8 130.7(15) . . ?
C9 N3 C8 120.0(16) . . ?
C11 N4 C10 109.3(16) . . ?
C11 N4 C12 125.3(15) . . ?
C10 N4 C12 125.3(13) . . ?
C17 N5 C15 107.5(12) . . ?
C17 N5 C14 125.5(12) . . ?
C15 N5 C14 126.9(12) . . ?
C17 N6 C16 107.4(12) . . ?
C17 N6 C18 124.7(12) . . ?
C16 N6 C18 127.8(12) . . ?
S2 N7 S1 128.1(9) . . ?
C1 O1 U1 93.0(8) . . ?
C1 O2 U1 93.5(8) . . ?
C7 O3 U1 93.4(9) . . ?
C7 O4 U1 93.9(9) . . ?
C13 O5 U1 94.8(8) . . ?
C13 O6 U1 94.4(8) . . ?
O9 S1 O10 116.7(9) . . ?
O9 S1 N7 118.2(8) . . ?
O10 S1 N7 106.4(9) . . ?
O9 S1 C19 106.0(8) . . ?
O10 S1 C19 102.0(8) . . ?
N7 S1 C19 105.7(10) . . ?
O11 S2 O12 119.7(11) . . ?
O11 S2 N7 117.6(9) . . ?
O12 S2 N7 111.4(10) . . ?
O11 S2 C20 105.4(10) . . ?
O12 S2 C20 102.9(9) . . ?
N7 S2 C20 95.1(10) . . ?
O7 U1 O8 179.4(5) . . ?
O7 U1 O3 93.6(4) . . ?
O8 U1 O3 86.8(4) . . ?
O7 U1 O5 87.5(4) . . ?
O8 U1 O5 91.9(4) . . ?
O3 U1 O5 118.7(3) . . ?
O7 U1 O4 86.3(4) . . ?
O8 U1 O4 93.6(4) . . ?
O3 U1 O4 52.0(3) . . ?
O5 U1 O4 66.9(3) . . ?
O7 U1 O2 93.8(4) . . ?
O8 U1 O2 86.8(4) . . ?
O3 U1 O2 69.1(3) . . ?
O5 U1 O2 172.0(3) . . ?
O4 U1 O2 121.0(3) . . ?
O7 U1 O1 89.6(4) . . ?
O8 U1 O1 90.6(4) . . ?
O3 U1 O1 121.4(3) . . ?
O5 U1 O1 119.9(3) . . ?
O4 U1 O1 171.9(3) . . ?
O2 U1 O1 52.3(3) . . ?
O7 U1 O6 89.5(4) . . ?
O8 U1 O6 90.1(4) . . ?
O3 U1 O6 170.3(3) . . ?
O5 U1 O6 52.3(3) . . ?
O4 U1 O6 119.2(3) . . ?
O2 U1 O6 119.9(3) . . ?
O1 U1 O6 67.7(3) . . ?
O7 U1 C7 89.5(5) . . ?
O8 U1 C7 90.6(5) . . ?
O3 U1 C7 26.4(4) . . ?
O5 U1 C7 92.5(4) . . ?
O4 U1 C7 25.7(4) . . ?
O2 U1 C7 95.4(4) . . ?
O1 U1 C7 147.5(4) . . ?
O6 U1 C7 144.8(4) . . ?
O7 U1 C1 90.6(4) . . ?
O8 U1 C1 89.8(4) . . ?
O3 U1 C1 95.0(4) . . ?
O5 U1 C1 146.3(4) . . ?
O4 U1 C1 146.5(4) . . ?
O2 U1 C1 26.0(3) . . ?
O1 U1 C1 26.4(4) . . ?
O6 U1 C1 94.1(4) . . ?
C7 U1 C1 121.1(4) . . ?
O7 U1 C13 89.3(4) . . ?
O8 U1 C13 90.2(5) . . ?
O3 U1 C13 144.8(4) . . ?
O5 U1 C13 26.3(3) . . ?
O4 U1 C13 93.3(4) . . ?
O2 U1 C13 145.7(4) . . ?
O1 U1 C13 93.7(4) . . ?
O6 U1 C13 26.0(3) . . ?
C7 U1 C13 118.8(4) . . ?
C1 U1 C13 120.0(4) . . ?
O13A S3A O14A 119.3(11) . . ?
O13A S3A N8A 112.9(11) . . ?
O14A S3A N8A 110.1(10) . . ?
O13A S3A C22A 103.6(10) . . ?
O14A S3A C22A 103.8(9) . . ?
N8A S3A C22A 105.6(13) . . ?
O16A S4A O15A 119.5(12) . . ?
O16A S4A N8A 114.8(10) . . ?
O15A S4A N8A 110.4(11) . . ?
O16A S4A C21A 105.0(10) . . ?
O15A S4A C21A 103.0(11) . . ?
N8A S4A C21A 101.4(11) . . ?
S4A N8A S3A 128.3(10) . . ?
F8A C21A F7A 108.8(14) . . ?
F8A C21A F9A 108.7(14) . . ?
F7A C21A F9A 106.5(14) . . ?
F8A C21A S4A 111.3(15) . . ?
F7A C21A S4A 109.1(16) . . ?
F9A C21A S4A 112.2(16) . . ?
F10A C22A F12A 109.6(14) . . ?
F10A C22A F11A 108.0(14) . . ?
F12A C22A F11A 108.5(14) . . ?
F10A C22A S3A 112.2(16) . . ?
F12A C22A S3A 109.6(15) . . ?
F11A C22A S3A 108.9(16) . . ?
O14B S3B O13B 121.2(14) . . ?
O14B S3B N8B 114.1(15) . . ?
O13B S3B N8B 110.0(17) . . ?
O14B S3B C22B 104.8(10) . . ?
O13B S3B C22B 104.7(11) . . ?
N8B S3B C22B 98.7(13) . . ?
O15B S4B O16B 118.0(14) . . ?
O15B S4B N8B 112(2) . . ?
O16B S4B N8B 106.9(15) . . ?
O15B S4B C21B 107.2(18) . . ?
O16B S4B C21B 103.0(15) . . ?
N8B S4B C21B 108.7(14) . . ?
S4B N8B S3B 127.6(13) . . ?
F12B C22B F10B 107.8(14) . . ?
F12B C22B F11B 107.1(14) . . ?
F10B C22B F11B 107.8(14) . . ?
F12B C22B S3B 109.1(17) . . ?
F10B C22B S3B 111.4(16) . . ?
F11B C22B S3B 113.4(17) . . ?
F8B C21B F7B 109.1(14) . . ?
F8B C21B F9B 109.6(14) . . ?
F7B C21B F9B 107.5(14) . . ?
F8B C21B S4B 111.1(12) . . ?
F7B C21B S4B 108.8(12) . . ?
F9B C21B S4B 110.6(12) . . ?

loop_
_geom_bond_atom_site_label_1
_geom_bond_atom_site_label_2
_geom_bond_distance
_geom_bond_site_symmetry_2
_geom_bond_publ_flag
C1 O2 1.245(16) . ?
C1 O1 1.261(16) . ?
C1 C2 1.513(18) . ?
C1 U1 2.836(14) . ?
C2 N1 1.458(18) . ?
C2 H2A 0.9700 . ?
C2 H2B 0.9700 . ?
C3 C4 1.28(2) . ?
C3 N1 1.381(18) . ?
C3 H3 0.9300 . ?
C4 N2 1.36(2) . ?
C4 H4 0.9300 . ?
C5 N2 1.29(2) . ?
C5 N1 1.33(2) . ?
C5 H5 0.9300 . ?
C6 N2 1.47(2) . ?
C6 H6A 0.9600 . ?
C6 H6B 0.9600 . ?
C6 H6C 0.9600 . ?
C7 O4 1.228(17) . ?
C7 O3 1.258(17) . ?
C7 C8 1.56(2) . ?
C7 U1 2.829(16) . ?
C8 N3 1.51(2) . ?
C8 H8A 0.9700 . ?
C8 H8B 0.9700 . ?
C9 C10 1.36(2) . ?
C9 N3 1.402(19) . ?
C9 H9 0.9300 . ?
C10 N4 1.39(2) . ?
C10 H10 0.9300 . ?
C11 N3 1.30(2) . ?
C11 N4 1.31(2) . ?
C11 H11 0.9300 . ?
C12 N4 1.45(2) . ?
C12 H12A 0.9600 . ?
C12 H12B 0.9600 . ?
C12 H12C 0.9600 . ?
C13 O6 1.260(16) . ?
C13 O5 1.278(16) . ?
C13 C14 1.500(18) . ?
C13 U1 2.870(14) . ?
C14 N5 1.451(17) . ?
C14 H14A 0.9700 . ?
C14 H14B 0.9700 . ?
C15 C16 1.31(2) . ?
C15 N5 1.382(16) . ?
C15 H15 0.9300 . ?
C16 N6 1.373(17) . ?
C16 H16 0.9300 . ?
C17 N5 1.320(18) . ?
C17 N6 1.336(18) . ?
C17 H17 0.9300 . ?
C18 N6 1.527(18) . ?
C18 H18A 0.9600 . ?
C18 H18B 0.9600 . ?
C18 H18C 0.9600 . ?
C19 F1 1.31(2) . ?
C19 F3 1.31(3) . ?
C19 F2 1.312(10) . ?
C19 S1 1.816(9) . ?
C20 F4 1.31(3) . ?
C20 F6 1.32(3) . ?
C20 F5 1.32(3) . ?
C20 S2 1.819(9) . ?
N7 S2 1.548(8) . ?
N7 S1 1.556(8) . ?
O1 U1 2.474(9) . ?
O2 U1 2.473(9) . ?
O3 U1 2.461(10) . ?
O4 U1 2.467(10) . ?
O5 U1 2.465(9) . ?
O6 U1 2.484(9) . ?
O7 U1 1.719(9) . ?
O8 U1 1.746(10) . ?
O9 S1 1.398(8) . ?
O10 S1 1.442(8) . ?
O11 S2 1.413(8) . ?
O12 S2 1.43(2) . ?
S3A O13A 1.420(9) . ?
S3A O14A 1.425(9) . ?
S3A N8A 1.566(9) . ?
S3A C22A 1.835(9) . ?
S4A O16A 1.414(9) . ?
S4A O15A 1.424(9) . ?
S4A N8A 1.563(9) . ?
S4A C21A 1.834(9) . ?
C21A F8A 1.319(10) . ?
C21A F7A 1.323(10) . ?
C21A F9A 1.325(10) . ?
C22A F10A 1.318(10) . ?
C22A F12A 1.320(10) . ?
C22A F11A 1.322(10) . ?
S3B O14B 1.414(9) . ?
S3B O13B 1.419(10) . ?
S3B N8B 1.569(10) . ?
S3B C22B 1.833(9) . ?
S4B O15B 1.421(10) . ?
S4B O16B 1.426(10) . ?
S4B N8B 1.566(10) . ?
S4B C21B 1.832(10) . ?
C22B F12B 1.321(10) . ?
C22B F10B 1.323(10) . ?
C22B F11B 1.325(10) . ?
C21B F8B 1.317(10) . ?
C21B F7B 1.317(10) . ?
C21B F9B 1.317(10) . ?
